data_4032370
loop_
_publ_author_name
'Qiao, Shuo'
'Wilcox, Cody B.'
'Unruh, Daniel K.'
'Jiang, Bo'
'Li, Guigen'

_publ_section_title
;
 Asymmetric [3 + 2] Cycloaddition of Chiral N-Phosphonyl Imines with
 Methyl Isocyanoacetate for Accessing to 2-Imidazolines with Switchable
 Stereoselectivity.
;
_journal_name_full 'The Journal of organic chemistry'
_journal_paper_doi 10.1021/acs.joc.6b03068
_journal_year 2017
_chemical_absolute_configuration ad
_chemical_formula_sum 'C23 H35 N4 O3 P'
_chemical_formula_weight 446.52
_space_group_IT_number 4
_symmetry_cell_setting monoclinic
_symmetry_Int_Tables_number 4
_symmetry_space_group_name_Hall 'P 2yb'
_symmetry_space_group_name_H-M 'P 1 21 1'
_atom_sites_solution_hydrogens geom
_atom_sites_solution_primary dual
_atom_sites_solution_secondary difmap
_audit_creation_date 2015-07-09T10:18:34-00:00
_audit_creation_method 'WinGX routine CIF_UPDATE'
_cell_angle_alpha 90
_cell_angle_beta 104.909(3)
_cell_angle_gamma 90
_cell_formula_units_Z 2
_cell_length_a 5.9174(14)
_cell_length_b 20.176(5)
_cell_length_c 10.449(2)
_cell_measurement_reflns_used 2935
_cell_measurement_temperature 100(2)
_cell_measurement_theta_max 22.35
_cell_measurement_theta_min 2.26
_cell_volume 1205.5(5)
_computing_cell_refinement 'Bruker SAINT'
_computing_data_collection 'Bruker APEX2'
_computing_data_reduction 'Bruker SAINT'
_computing_structure_refinement 'SHELXL-2014/7 (Sheldrick, 2014)'
_computing_structure_solution 'SHELXS-97 (Sheldrick 2008)'
_diffrn_ambient_temperature 100(2)
_diffrn_measured_fraction_theta_full 1
_diffrn_measured_fraction_theta_max 0.999
_diffrn_measurement_device_type 'Bruker APEX-II CCD'
_diffrn_measurement_method '\w scans'
_diffrn_radiation_monochromator graphite
_diffrn_radiation_source 'fine-focus sealed tube'
_diffrn_radiation_type MoK\a
_diffrn_radiation_wavelength 0.71073
_diffrn_reflns_av_R_equivalents 0.0547
_diffrn_reflns_Laue_measured_fraction_full 1
_diffrn_reflns_Laue_measured_fraction_max 0.999
_diffrn_reflns_limit_h_max 7
_diffrn_reflns_limit_h_min -7
_diffrn_reflns_limit_k_max 24
_diffrn_reflns_limit_k_min -24
_diffrn_reflns_limit_l_max 12
_diffrn_reflns_limit_l_min -12
_diffrn_reflns_number 15404
_diffrn_reflns_point_group_measured_fraction_full 0.998
_diffrn_reflns_point_group_measured_fraction_max 0.994
_diffrn_reflns_theta_full 25.242
_diffrn_reflns_theta_max 25.498
_diffrn_reflns_theta_min 2.017
_exptl_absorpt_coefficient_mu 0.145
_exptl_absorpt_correction_T_max 0.7452
_exptl_absorpt_correction_T_min 0.6917
_exptl_absorpt_correction_type multi-scan
_exptl_absorpt_process_details SADABS
_exptl_crystal_colour colourless
_exptl_crystal_density_diffrn 1.23
_exptl_crystal_description parallelepiped
_exptl_crystal_F_000 480
_exptl_crystal_size_max 0.105
_exptl_crystal_size_mid 0.08
_exptl_crystal_size_min 0.035
_refine_diff_density_max 0.232
_refine_diff_density_min -0.295
_refine_diff_density_rms 0.045
_refine_ls_abs_structure_details
;
 Flack x determined using 1517 quotients [(I+)-(I-)]/[(I+)+(I-)]
 (Parsons, Flack and Wagner, Acta Cryst. B69 (2013) 249-259).
;
_refine_ls_abs_structure_Flack 0.06(8)
_refine_ls_extinction_method none
_refine_ls_goodness_of_fit_ref 1.003
_refine_ls_hydrogen_treatment constr
_refine_ls_matrix_type full
_refine_ls_number_parameters 285
_refine_ls_number_reflns 4468
_refine_ls_number_restraints 256
_refine_ls_restrained_S_all 0.982
_refine_ls_R_factor_all 0.0589
_refine_ls_R_factor_gt 0.0424
_refine_ls_shift/su_max 0
_refine_ls_shift/su_mean 0
_refine_ls_structure_factor_coef Fsqd
_refine_ls_weighting_details 'w=1/[\s^2^(Fo^2^)+(0.0508P)^2^] where P=(Fo^2^+2Fc^2^)/3'
_refine_ls_weighting_scheme calc
_refine_ls_wR_factor_gt 0.0897
_refine_ls_wR_factor_ref 0.0965
_reflns_number_gt 3720
_reflns_number_total 4468
_reflns_threshold_expression 'I > 2\s(I)'
_cod_data_source_file jo6b03068_si_003.cif
_cod_data_source_block li15_03_0m_a
_cod_original_sg_symbol_H-M 'P 21'
_cod_database_code 4032370
_shelx_estimated_absorpt_t_min 0.985
_shelx_estimated_absorpt_t_max 0.995

loop_
_symmetry_equiv_pos_as_xyz
'x, y, z'
'-x, y+1/2, -z'

loop_
_atom_site_label
_atom_site_type_symbol
_atom_site_fract_x
_atom_site_fract_y
_atom_site_fract_z
_atom_site_U_iso_or_equiv
_atom_site_adp_type
_atom_site_occupancy
_atom_site_calc_flag
P1 P 0.39269(16) 0.53704(4) 0.37844(9) 0.0169(2) Uani 1 d
O1 O 0.1423(4) 0.52865(13) 0.3712(3) 0.0225(6) Uani 1 d
O2 O 0.1751(5) 0.28524(14) 0.2288(3) 0.0320(7) Uani 1 d
O3 O 0.3092(6) 0.3628(2) 0.1126(3) 0.0523(10) Uani 1 d
N1 N 0.4850(6) 0.57108(15) 0.2576(3) 0.0205(7) Uani 1 d
N2 N 0.5331(5) 0.58831(14) 0.4953(3) 0.0170(7) Uani 1 d
N3 N 0.5062(5) 0.45987(14) 0.3917(3) 0.0177(7) Uani 1 d
N4 N 0.7121(6) 0.37701(16) 0.3254(3) 0.0243(8) Uani 1 d
C1 C 0.6007(7) 0.63550(18) 0.3014(4) 0.0190(8) Uani 1 d
H1 H 0.4777 0.6705 0.2919 0.023 Uiso 1 calc
C2 C 0.7832(7) 0.65904(18) 0.2338(4) 0.0203(9) Uani 1 d
H2A H 0.7121 0.665 0.1378 0.024 Uiso 1 calc
H2B H 0.9102 0.6259 0.2452 0.024 Uiso 1 calc
C3 C 0.8820(7) 0.72540(19) 0.2966(4) 0.0272(10) Uani 1 d
H3A H 1.0097 0.7399 0.2577 0.033 Uiso 1 calc
H3B H 0.7573 0.7594 0.2756 0.033 Uiso 1 calc
C4 C 0.9763(7) 0.7201(2) 0.4479(4) 0.0284(10) Uani 1 d
H4A H 1.1179 0.6918 0.4686 0.034 Uiso 1 calc
H4B H 1.0223 0.7647 0.4848 0.034 Uiso 1 calc
C5 C 0.7962(7) 0.69081(18) 0.5143(4) 0.0232(9) Uani 1 d
H5A H 0.8678 0.6842 0.6101 0.028 Uiso 1 calc
H5B H 0.662 0.7214 0.5042 0.028 Uiso 1 calc
C6 C 0.7136(6) 0.62465(17) 0.4482(4) 0.0172(8) Uani 1 d
H6 H 0.8525 0.5951 0.4573 0.021 Uiso 1 calc
C7 C 0.3717(8) 0.5553(2) 0.1189(4) 0.0325(11) Uani 1 d
H7 H 0.2568 0.5191 0.1202 0.039 Uiso 1 calc
C8 C 0.5641(7) 0.56932(19) 0.6351(4) 0.0223(9) Uani 1 d
H8 H 0.453 0.532 0.6355 0.027 Uiso 1 calc
C9 C 0.5461(10) 0.5274(3) 0.0482(4) 0.0515(14) Uani 1 d
H9A H 0.6596 0.5618 0.0417 0.077 Uiso 1 calc
H9B H 0.4627 0.5128 -0.041 0.077 Uiso 1 calc
H9C H 0.6282 0.4896 0.0982 0.077 Uiso 1 calc
C10 C 0.2313(8) 0.6135(2) 0.0455(4) 0.0378(12) Uani 1 d
H10A H 0.1175 0.6282 0.0931 0.057 Uiso 1 calc
H10B H 0.1488 0.5997 -0.0442 0.057 Uiso 1 calc
H10C H 0.3375 0.6502 0.0406 0.057 Uiso 1 calc
C11 C 0.4944(8) 0.6255(2) 0.7156(4) 0.0312(10) Uani 1 d
H11A H 0.5997 0.6633 0.7184 0.047 Uiso 1 calc
H11B H 0.5054 0.6101 0.8059 0.047 Uiso 1 calc
H11C H 0.3333 0.6392 0.6739 0.047 Uiso 1 calc
C12 C 0.8083(7) 0.5429(2) 0.6992(4) 0.0296(9) Uani 1 d
H12A H 0.8445 0.5065 0.6456 0.044 Uiso 1 calc
H12B H 0.8143 0.5266 0.7884 0.044 Uiso 1 calc
H12C H 0.9231 0.5785 0.7048 0.044 Uiso 1 calc
C13 C 0.6973(7) 0.4391(2) 0.3495(4) 0.0220(9) Uani 1 d
H13 H 0.8135 0.4695 0.3388 0.026 Uiso 1 calc
C14 C 0.4975(7) 0.34650(18) 0.3459(4) 0.0209(9) Uani 1 d
H14 H 0.5356 0.3051 0.3996 0.025 Uiso 1 calc
C15 C 0.3820(7) 0.39899(17) 0.4198(4) 0.0194(8) Uani 1 d
H15 H 0.2106 0.4024 0.3772 0.023 Uiso 1 calc
C16 C 0.4251(7) 0.38822(17) 0.5669(4) 0.0186(8) Uani 1 d
C17 C 0.2539(7) 0.40670(19) 0.6295(4) 0.0221(9) Uani 1 d
H17 H 0.1083 0.4231 0.5779 0.027 Uiso 1 calc
C18 C 0.2916(7) 0.40163(19) 0.7656(4) 0.0242(9) Uani 1 d
H18 H 0.1733 0.4148 0.8069 0.029 Uiso 1 calc
C19 C 0.5047(7) 0.37710(19) 0.8417(4) 0.0255(9) Uani 1 d
H19 H 0.5328 0.3735 0.9352 0.031 Uiso 1 calc
C20 C 0.6741(7) 0.3581(2) 0.7797(4) 0.0253(9) Uani 1 d
H20 H 0.8188 0.3411 0.831 0.03 Uiso 1 calc
C21 C 0.6361(7) 0.36338(19) 0.6437(4) 0.0221(9) Uani 1 d
H21 H 0.7545 0.35 0.6026 0.027 Uiso 1 calc
C22 C 0.3257(7) 0.3321(2) 0.2138(4) 0.0257(9) Uani 1 d
C23 C -0.0241(9) 0.2747(2) 0.1158(5) 0.0473(14) Uani 1 d
H23A H -0.1102 0.3164 0.0933 0.071 Uiso 1 calc
H23B H -0.1274 0.2411 0.138 0.071 Uiso 1 calc
H23C H 0.031 0.2596 0.04 0.071 Uiso 1 calc

loop_
_atom_site_aniso_label
_atom_site_aniso_U_11
_atom_site_aniso_U_22
_atom_site_aniso_U_33
_atom_site_aniso_U_23
_atom_site_aniso_U_13
_atom_site_aniso_U_12
P1 0.0187(5) 0.0124(5) 0.0193(5) 0.0010(5) 0.0045(4) -0.0006(4)
O1 0.0186(13) 0.0152(14) 0.0333(15) 0.0036(13) 0.0057(11) 0.0002(12)
O2 0.0380(18) 0.0213(15) 0.0298(17) 0.0018(13) -0.0038(13) -0.0087(13)
O3 0.068(2) 0.062(2) 0.0273(19) 0.0072(17) 0.0118(17) -0.0160(19)
N1 0.0260(18) 0.0170(17) 0.0178(17) 0.0012(13) 0.0044(14) -0.0047(14)
N2 0.0187(17) 0.0129(16) 0.0200(17) -0.0015(13) 0.0059(13) -0.0026(13)
N3 0.0203(17) 0.0097(15) 0.0241(18) 0.0016(13) 0.0075(14) -0.0018(13)
N4 0.0265(18) 0.0181(18) 0.032(2) -0.0015(15) 0.0138(15) -0.0012(14)
C1 0.024(2) 0.0098(19) 0.023(2) 0.0010(15) 0.0056(17) 0.0012(16)
C2 0.022(2) 0.017(2) 0.022(2) 0.0044(16) 0.0049(17) 0.0008(16)
C3 0.030(2) 0.017(2) 0.034(2) 0.0018(18) 0.0080(19) -0.0060(18)
C4 0.031(2) 0.019(2) 0.034(3) -0.0010(18) 0.0075(19) -0.0097(18)
C5 0.027(2) 0.013(2) 0.029(2) -0.0020(17) 0.0080(18) -0.0038(16)
C6 0.0202(19) 0.0107(18) 0.022(2) -0.0011(16) 0.0078(16) -0.0010(15)
C7 0.044(3) 0.034(3) 0.017(2) -0.0007(18) 0.0041(19) -0.014(2)
C8 0.028(2) 0.021(2) 0.018(2) 0.0014(16) 0.0063(17) -0.0027(17)
C9 0.097(4) 0.032(3) 0.027(3) -0.001(2) 0.018(3) 0.007(3)
C10 0.032(3) 0.059(3) 0.021(2) 0.006(2) 0.004(2) -0.004(2)
C11 0.043(3) 0.029(2) 0.024(2) 0.0016(19) 0.014(2) 0.003(2)
C12 0.037(2) 0.023(2) 0.025(2) 0.000(2) 0.0007(17) -0.001(2)
C13 0.023(2) 0.020(2) 0.023(2) 0.0002(17) 0.0066(17) -0.0025(16)
C14 0.027(2) 0.0133(19) 0.024(2) 0.0008(16) 0.0084(17) -0.0002(16)
C15 0.021(2) 0.0129(19) 0.026(2) -0.0015(16) 0.0090(17) -0.0034(16)
C16 0.025(2) 0.0077(18) 0.025(2) 0.0010(15) 0.0097(17) -0.0013(15)
C17 0.024(2) 0.016(2) 0.028(2) 0.0010(17) 0.0084(17) -0.0031(17)
C18 0.029(2) 0.020(2) 0.026(2) -0.0001(17) 0.0123(18) -0.0027(17)
C19 0.034(2) 0.018(2) 0.024(2) 0.0012(17) 0.0076(18) -0.0031(18)
C20 0.028(2) 0.021(2) 0.026(2) 0.0036(17) 0.0049(18) 0.0037(18)
C21 0.022(2) 0.017(2) 0.028(2) 0.0012(16) 0.0074(17) -0.0004(16)
C22 0.038(2) 0.017(2) 0.024(2) -0.0014(17) 0.0117(18) -0.0033(18)
C23 0.053(3) 0.039(3) 0.035(3) 0.000(2) -0.015(2) -0.014(2)

loop_
_atom_type_symbol
_atom_type_description
_atom_type_scat_dispersion_real
_atom_type_scat_dispersion_imag
_atom_type_scat_source
C C 0.0033 0.0016 'International Tables Vol C Tables 4.2.6.8 and 6.1.1.4'
H H 0 0 'International Tables Vol C Tables 4.2.6.8 and 6.1.1.4'
N N 0.0061 0.0033 'International Tables Vol C Tables 4.2.6.8 and 6.1.1.4'
O O 0.0106 0.006 'International Tables Vol C Tables 4.2.6.8 and 6.1.1.4'
P P 0.1023 0.0942 'International Tables Vol C Tables 4.2.6.8 and 6.1.1.4'

loop_
_geom_angle_atom_site_label_1
_geom_angle_atom_site_label_2
_geom_angle_atom_site_label_3
_geom_angle
O1 P1 N1 122.36(16)
O1 P1 N2 114.67(16)
N1 P1 N2 95.90(16)
O1 P1 N3 105.78(15)
N1 P1 N3 104.12(16)
N2 P1 N3 113.78(16)
C22 O2 C23 115.7(3)
C7 N1 C1 123.5(3)
C7 N1 P1 120.6(3)
C1 N1 P1 110.2(2)
C8 N2 C6 122.8(3)
C8 N2 P1 118.7(2)
C6 N2 P1 109.4(2)
C13 N3 C15 107.3(3)
C13 N3 P1 126.6(3)
C15 N3 P1 124.6(2)
C13 N4 C14 105.9(3)
N1 C1 C2 117.3(3)
N1 C1 C6 103.5(3)
C2 C1 C6 109.6(3)
N1 C1 H1 108.7
C2 C1 H1 108.7
C6 C1 H1 108.7
C1 C2 C3 108.2(3)
C1 C2 H2A 110.1
C3 C2 H2A 110.1
C1 C2 H2B 110.1
C3 C2 H2B 110.1
H2A C2 H2B 108.4
C4 C3 C2 112.0(3)
C4 C3 H3A 109.2
C2 C3 H3A 109.2
C4 C3 H3B 109.2
C2 C3 H3B 109.2
H3A C3 H3B 107.9
C5 C4 C3 112.4(3)
C5 C4 H4A 109.1
C3 C4 H4A 109.1
C5 C4 H4B 109.1
C3 C4 H4B 109.1
H4A C4 H4B 107.8
C6 C5 C4 108.1(3)
C6 C5 H5A 110.1
C4 C5 H5A 110.1
C6 C5 H5B 110.1
C4 C5 H5B 110.1
H5A C5 H5B 108.4
N2 C6 C1 103.8(3)
N2 C6 C5 117.2(3)
C1 C6 C5 109.7(3)
N2 C6 H6 108.6
C1 C6 H6 108.6
C5 C6 H6 108.6
N1 C7 C9 111.4(4)
N1 C7 C10 112.4(3)
C9 C7 C10 113.0(4)
N1 C7 H7 106.5
C9 C7 H7 106.5
C10 C7 H7 106.5
N2 C8 C12 112.9(3)
N2 C8 C11 111.7(3)
C12 C8 C11 112.2(3)
N2 C8 H8 106.5
C12 C8 H8 106.5
C11 C8 H8 106.5
C7 C9 H9A 109.5
C7 C9 H9B 109.5
H9A C9 H9B 109.5
C7 C9 H9C 109.5
H9A C9 H9C 109.5
H9B C9 H9C 109.5
C7 C10 H10A 109.5
C7 C10 H10B 109.5
H10A C10 H10B 109.5
C7 C10 H10C 109.5
H10A C10 H10C 109.5
H10B C10 H10C 109.5
C8 C11 H11A 109.5
C8 C11 H11B 109.5
H11A C11 H11B 109.5
C8 C11 H11C 109.5
H11A C11 H11C 109.5
H11B C11 H11C 109.5
C8 C12 H12A 109.5
C8 C12 H12B 109.5
H12A C12 H12B 109.5
C8 C12 H12C 109.5
H12A C12 H12C 109.5
H12B C12 H12C 109.5
N4 C13 N3 117.5(4)
N4 C13 H13 121.3
N3 C13 H13 121.3
N4 C14 C22 110.4(3)
N4 C14 C15 106.9(3)
C22 C14 C15 107.6(3)
N4 C14 H14 110.6
C22 C14 H14 110.6
C15 C14 H14 110.6
N3 C15 C16 110.8(3)
N3 C15 C14 99.2(3)
C16 C15 C14 115.1(3)
N3 C15 H15 110.4
C16 C15 H15 110.4
C14 C15 H15 110.4
C17 C16 C21 118.6(4)
C17 C16 C15 119.2(3)
C21 C16 C15 122.1(3)
C18 C17 C16 121.2(4)
C18 C17 H17 119.4
C16 C17 H17 119.4
C17 C18 C19 119.6(4)
C17 C18 H18 120.2
C19 C18 H18 120.2
C20 C19 C18 119.3(4)
C20 C19 H19 120.4
C18 C19 H19 120.4
C19 C20 C21 121.0(4)
C19 C20 H20 119.5
C21 C20 H20 119.5
C20 C21 C16 120.3(4)
C20 C21 H21 119.9
C16 C21 H21 119.9
O3 C22 O2 124.1(4)
O3 C22 C14 125.6(4)
O2 C22 C14 109.8(3)
O2 C23 H23A 109.5
O2 C23 H23B 109.5
H23A C23 H23B 109.5
O2 C23 H23C 109.5
H23A C23 H23C 109.5
H23B C23 H23C 109.5

loop_
_geom_bond_atom_site_label_1
_geom_bond_atom_site_label_2
_geom_bond_distance
P1 O1 1.474(3)
P1 N1 1.649(3)
P1 N2 1.652(3)
P1 N3 1.687(3)
O2 C22 1.336(5)
O2 C23 1.454(5)
O3 C22 1.207(5)
N1 C7 1.466(5)
N1 C1 1.485(5)
N2 C8 1.475(5)
N2 C6 1.480(5)
N3 C13 1.380(5)
N3 C15 1.498(4)
N4 C13 1.285(5)
N4 C14 1.476(5)
C1 C2 1.511(5)
C1 C6 1.523(5)
C1 H1 1
C2 C3 1.539(5)
C2 H2A 0.99
C2 H2B 0.99
C3 C4 1.539(6)
C3 H3A 0.99
C3 H3B 0.99
C4 C5 1.532(5)
C4 H4A 0.99
C4 H4B 0.99
C5 C6 1.525(5)
C5 H5A 0.99
C5 H5B 0.99
C6 H6 1
C7 C9 1.523(7)
C7 C10 1.526(6)
C7 H7 1
C8 C12 1.524(5)
C8 C11 1.530(5)
C8 H8 1
C9 H9A 0.98
C9 H9B 0.98
C9 H9C 0.98
C10 H10A 0.98
C10 H10B 0.98
C10 H10C 0.98
C11 H11A 0.98
C11 H11B 0.98
C11 H11C 0.98
C12 H12A 0.98
C12 H12B 0.98
C12 H12C 0.98
C13 H13 0.95
C14 C22 1.517(6)
C14 C15 1.567(5)
C14 H14 1
C15 C16 1.508(5)
C15 H15 1
C16 C17 1.391(5)
C16 C21 1.392(5)
C17 C18 1.386(5)
C17 H17 0.95
C18 C19 1.397(6)
C18 H18 0.95
C19 C20 1.381(5)
C19 H19 0.95
C20 C21 1.384(5)
C20 H20 0.95
C21 H21 0.95
C23 H23A 0.98
C23 H23B 0.98
C23 H23C 0.98
